data_1515237
loop_
_publ_author_name
'Iida, Azusa'
'Sekioka, Anna'
'Yamaguchi, Shigehiro'

_publ_section_title
;
 Heteroarene-fused boroles: what governs the antiaromaticity and Lewis
 acidity of the borole skeleton?
;
_journal_issue 5
_journal_name_full 'Chemical Science'
_journal_page_first 1461
_journal_paper_doi 10.1039/c2sc20100c
_journal_volume 3
_journal_year 2012
_chemical_formula_moiety 'C24 H22 B N'
_chemical_formula_sum 'C24 H22 B N'
_chemical_formula_weight 335.24
_chemical_melting_point 398
_chemical_name_common (indolo)(benzo)borole
_chemical_name_systematic
;
(indolo)(benzo)borole
;
_space_group_IT_number 85
_symmetry_cell_setting tetragonal
_symmetry_space_group_name_Hall '-P 4a'
_symmetry_space_group_name_H-M 'P 4/n :2'
_atom_sites_solution_hydrogens geom
_atom_sites_solution_primary direct
_atom_sites_solution_secondary difmap
_audit_creation_method SHELXL-97
_cell_angle_alpha 90.00
_cell_angle_beta 90.00
_cell_angle_gamma 90.00
_cell_formula_units_Z 8
_cell_length_a 22.546(4)
_cell_length_b 22.546(4)
_cell_length_c 7.1203(13)
_cell_measurement_reflns_used 9357
_cell_measurement_temperature 123(2)
_cell_measurement_theta_max 31.5050
_cell_measurement_theta_min 2.5554
_cell_volume 3619.4(11)
_computing_molecular_graphics 'ORTEP 3 for windows'
_computing_structure_refinement 'SHELXL-97 (Sheldrick, 1997)'
_computing_structure_solution 'SHELXS-97 (Sheldrick, 1990)'
_diffrn_ambient_temperature 123(2)
_diffrn_measured_fraction_theta_full 0.999
_diffrn_measured_fraction_theta_max 0.999
_diffrn_measurement_device_type
;
'Saturn70 CCD (4x4 bin mode) with MicroMax-007'
;
_diffrn_measurement_method dtprofit.ref
_diffrn_radiation_monochromator graphite
_diffrn_radiation_source 'fine-focus sealed tube'
_diffrn_radiation_type MoK\a
_diffrn_radiation_wavelength 0.71070
_diffrn_reflns_av_R_equivalents 0.0458
_diffrn_reflns_av_sigmaI/netI 0.0279
_diffrn_reflns_limit_h_max 20
_diffrn_reflns_limit_h_min -26
_diffrn_reflns_limit_k_max 26
_diffrn_reflns_limit_k_min -26
_diffrn_reflns_limit_l_max 8
_diffrn_reflns_limit_l_min -8
_diffrn_reflns_number 23169
_diffrn_reflns_theta_full 25.00
_diffrn_reflns_theta_max 25.00
_diffrn_reflns_theta_min 2.56
_exptl_absorpt_coefficient_mu 0.070
_exptl_absorpt_correction_T_max 0.9862
_exptl_absorpt_correction_T_min 0.9862
_exptl_absorpt_correction_type multi-scan
_exptl_absorpt_process_details 'Jacobson, R. (1998) Private communication'
_exptl_crystal_colour red
_exptl_crystal_density_diffrn 1.230
_exptl_crystal_density_method 'not measured'
_exptl_crystal_description block
_exptl_crystal_F_000 1424
_exptl_crystal_size_max 0.20
_exptl_crystal_size_mid 0.20
_exptl_crystal_size_min 0.20
_refine_diff_density_max 0.271
_refine_diff_density_min -0.236
_refine_diff_density_rms 0.045
_refine_ls_extinction_coef none
_refine_ls_extinction_method none
_refine_ls_goodness_of_fit_ref 1.152
_refine_ls_hydrogen_treatment constr
_refine_ls_matrix_type full
_refine_ls_number_parameters 239
_refine_ls_number_reflns 3192
_refine_ls_number_restraints 0
_refine_ls_restrained_S_all 1.152
_refine_ls_R_factor_all 0.0614
_refine_ls_R_factor_gt 0.0597
_refine_ls_shift/su_max 0.005
_refine_ls_shift/su_mean 0.002
_refine_ls_structure_factor_coef Fsqd
_refine_ls_weighting_details 'calc w=1/[\s^2^(Fo^2^)+(0.0490P)^2^+2.8042P] where P=(Fo^2^+2Fc^2^)/3'
_refine_ls_weighting_scheme calc
_refine_ls_wR_factor_gt 0.1343
_refine_ls_wR_factor_ref 0.1355
_reflns_number_gt 3103
_reflns_number_total 3192
_reflns_threshold_expression >2sigma(I)
_cod_data_source_file c2sc20100c.txt
_cod_data_source_block cmpd2
_cod_original_cell_volume 3619.3(11)
_cod_original_sg_symbol_H-M P4/n
_cod_database_code 1515237

loop_
_symmetry_equiv_pos_as_xyz
'x, y, z'
'-x+1/2, -y+1/2, z'
'-y+1/2, x, z'
'y, -x+1/2, z'
'-x, -y, -z'
'x-1/2, y-1/2, -z'
'y-1/2, -x, -z'
'-y, x-1/2, -z'

loop_
_atom_site_label
_atom_site_type_symbol
_atom_site_fract_x
_atom_site_fract_y
_atom_site_fract_z
_atom_site_U_iso_or_equiv
_atom_site_adp_type
_atom_site_occupancy
_atom_site_symmetry_multiplicity
_atom_site_calc_flag
_atom_site_refinement_flags
B1 B 0.83192(10) 0.00311(10) 0.9398(3) 0.0250(5) Uani 1 1 d .
C1 C 0.82079(9) 0.07098(9) 0.8775(3) 0.0261(5) Uani 1 1 d .
C2 C 0.87245(9) 0.09197(9) 0.7850(3) 0.0255(5) Uani 1 1 d .
C3 C 0.91500(8) 0.04250(8) 0.7858(3) 0.0215(4) Uani 1 1 d .
C4 C 0.89214(9) -0.01101(9) 0.8521(3) 0.0232(4) Uani 1 1 d .
C5 C 0.93991(9) -0.05274(9) 0.8387(3) 0.0236(4) Uani 1 1 d .
C6 C 0.99039(9) -0.02120(8) 0.7701(3) 0.0223(4) Uani 1 1 d .
N1 N 0.97333(7) 0.03775(7) 0.7400(2) 0.0243(4) Uani 1 1 d .
C7 C 0.87440(10) 0.14716(9) 0.7041(3) 0.0298(5) Uani 1 1 d .
H1 H 0.9091 0.1604 0.6411 0.036 Uiso 1 1 calc R
C8 C 0.82411(11) 0.18380(10) 0.7163(3) 0.0371(6) Uani 1 1 d .
H2 H 0.8249 0.2221 0.6609 0.045 Uiso 1 1 calc R
C9 C 0.77364(10) 0.16471(10) 0.8078(3) 0.0349(5) Uani 1 1 d .
H3 H 0.7400 0.1900 0.8159 0.042 Uiso 1 1 calc R
C10 C 0.77200(9) 0.10811(9) 0.8887(3) 0.0296(5) Uani 1 1 d .
H4 H 0.7372 0.0951 0.9516 0.036 Uiso 1 1 calc R
C11 C 0.94649(9) -0.11359(9) 0.8732(3) 0.0256(5) Uani 1 1 d .
H5 H 0.9140 -0.1364 0.9176 0.031 Uiso 1 1 calc R
C12 C 1.00106(9) -0.14007(9) 0.8416(3) 0.0293(5) Uani 1 1 d .
H6 H 1.0055 -0.1814 0.8638 0.035 Uiso 1 1 calc R
C13 C 1.04983(9) -0.10738(10) 0.7778(3) 0.0301(5) Uani 1 1 d .
H7 H 1.0868 -0.1267 0.7592 0.036 Uiso 1 1 calc R
C14 C 1.04506(9) -0.04744(9) 0.7414(3) 0.0275(5) Uani 1 1 d .
H8 H 1.0781 -0.0251 0.6984 0.033 Uiso 1 1 calc R
C15 C 0.79051(8) -0.03548(8) 1.0695(3) 0.0220(4) Uani 1 1 d .
C16 C 0.76935(8) -0.09115(9) 1.0071(3) 0.0226(4) Uani 1 1 d .
C17 C 0.73133(8) -0.12441(9) 1.1204(3) 0.0236(4) Uani 1 1 d .
H9 H 0.7177 -0.1618 1.0763 0.028 Uiso 1 1 calc R
C18 C 0.71279(8) -0.10459(9) 1.2956(3) 0.0229(4) Uani 1 1 d .
C19 C 0.73421(8) -0.05013(9) 1.3569(3) 0.0230(4) Uani 1 1 d .
H10 H 0.7222 -0.0358 1.4765 0.028 Uiso 1 1 calc R
C20 C 0.77265(8) -0.01575(9) 1.2488(3) 0.0231(4) Uani 1 1 d .
C21 C 0.78397(9) -0.11473(9) 0.8147(3) 0.0276(5) Uani 1 1 d .
H11 H 0.7900 -0.1577 0.8217 0.041 Uiso 1 1 calc R
H12 H 0.8203 -0.0957 0.7686 0.041 Uiso 1 1 calc R
H13 H 0.7512 -0.1061 0.7287 0.041 Uiso 1 1 calc R
C22 C 0.67130(9) -0.14113(9) 1.4141(3) 0.0299(5) Uani 1 1 d .
H14 H 0.6923 -0.1761 1.4615 0.045 Uiso 1 1 calc R
H15 H 0.6374 -0.1538 1.3379 0.045 Uiso 1 1 calc R
H16 H 0.6572 -0.1173 1.5202 0.045 Uiso 1 1 calc R
C23 C 0.79549(9) 0.04101(9) 1.3356(3) 0.0299(5) Uani 1 1 d .
H17 H 0.7626 0.0621 1.3961 0.045 Uiso 1 1 calc R
H18 H 0.8128 0.0661 1.2376 0.045 Uiso 1 1 calc R
H19 H 0.8258 0.0316 1.4295 0.045 Uiso 1 1 calc R
C24 C 1.01408(9) 0.08499(9) 0.6845(3) 0.0303(5) Uani 1 1 d .
H20 H 1.0176 0.0857 0.5473 0.045 Uiso 1 1 calc R
H21 H 1.0532 0.0777 0.7402 0.045 Uiso 1 1 calc R
H22 H 0.9988 0.1232 0.7286 0.045 Uiso 1 1 calc R

loop_
_atom_site_aniso_label
_atom_site_aniso_U_11
_atom_site_aniso_U_22
_atom_site_aniso_U_33
_atom_site_aniso_U_23
_atom_site_aniso_U_13
_atom_site_aniso_U_12
B1 0.0264(12) 0.0288(12) 0.0198(11) -0.0026(9) -0.0032(9) -0.0033(9)
C1 0.0272(11) 0.0271(11) 0.0242(10) -0.0050(8) -0.0019(8) -0.0027(8)
C2 0.0298(11) 0.0241(10) 0.0227(10) -0.0031(8) -0.0016(8) -0.0030(8)
C3 0.0241(10) 0.0235(10) 0.0169(9) -0.0014(8) 0.0006(8) -0.0020(8)
C4 0.0234(10) 0.0243(10) 0.0219(10) -0.0002(8) -0.0002(8) -0.0042(8)
C5 0.0263(10) 0.0251(10) 0.0194(10) -0.0025(8) -0.0031(8) -0.0017(8)
C6 0.0273(10) 0.0228(10) 0.0168(9) -0.0020(8) -0.0018(8) -0.0033(8)
N1 0.0254(9) 0.0241(9) 0.0236(9) 0.0002(7) 0.0017(7) -0.0052(7)
C7 0.0336(12) 0.0257(11) 0.0301(11) -0.0010(9) 0.0031(9) -0.0027(9)
C8 0.0488(14) 0.0220(11) 0.0405(13) 0.0020(10) -0.0031(11) 0.0006(10)
C9 0.0353(12) 0.0275(11) 0.0419(13) -0.0021(10) 0.0004(10) 0.0053(9)
C10 0.0266(11) 0.0266(11) 0.0356(12) -0.0032(9) 0.0000(9) -0.0016(8)
C11 0.0281(11) 0.0248(10) 0.0239(10) 0.0003(8) -0.0042(8) -0.0025(8)
C12 0.0336(12) 0.0256(11) 0.0286(11) 0.0006(9) -0.0070(9) 0.0019(9)
C13 0.0269(11) 0.0342(12) 0.0292(11) -0.0038(9) -0.0039(9) 0.0033(9)
C14 0.0245(10) 0.0342(12) 0.0237(10) -0.0029(9) -0.0013(8) -0.0038(9)
C15 0.0181(9) 0.0253(10) 0.0226(10) 0.0008(8) -0.0025(8) 0.0008(8)
C16 0.0184(9) 0.0278(10) 0.0216(10) 0.0009(8) -0.0022(8) 0.0026(8)
C17 0.0227(10) 0.0233(10) 0.0246(10) 0.0013(8) -0.0045(8) -0.0016(8)
C18 0.0183(9) 0.0266(10) 0.0237(10) 0.0045(8) -0.0010(8) 0.0015(8)
C19 0.0216(10) 0.0281(10) 0.0191(9) 0.0002(8) 0.0007(8) 0.0036(8)
C20 0.0187(9) 0.0265(10) 0.0243(10) 0.0006(8) -0.0018(8) 0.0023(8)
C21 0.0287(11) 0.0304(11) 0.0237(11) -0.0019(9) -0.0009(9) -0.0041(9)
C22 0.0304(11) 0.0323(11) 0.0269(11) 0.0037(9) 0.0032(9) -0.0025(9)
C23 0.0269(11) 0.0314(11) 0.0313(12) -0.0070(9) 0.0026(9) -0.0029(9)
C24 0.0303(11) 0.0304(11) 0.0302(12) 0.0010(9) 0.0016(9) -0.0120(9)

loop_
_atom_type_symbol
_atom_type_description
_atom_type_scat_dispersion_real
_atom_type_scat_dispersion_imag
_atom_type_scat_source
C C 0.0033 0.0016 'International Tables Vol C Tables 4.2.6.8 and 6.1.1.4'
H H 0.0000 0.0000 'International Tables Vol C Tables 4.2.6.8 and 6.1.1.4'
B B 0.0013 0.0007 'International Tables Vol C Tables 4.2.6.8 and 6.1.1.4'
N N 0.0061 0.0033 'International Tables Vol C Tables 4.2.6.8 and 6.1.1.4'

loop_
_geom_angle_atom_site_label_1
_geom_angle_atom_site_label_2
_geom_angle_atom_site_label_3
_geom_angle
C4 B1 C15 130.63(19)
C4 B1 C1 102.90(17)
C15 B1 C1 126.39(18)
C10 C1 C2 118.50(19)
C10 C1 B1 132.94(19)
C2 C1 B1 108.45(17)
C7 C2 C1 121.57(19)
C7 C2 C3 131.94(19)
C1 C2 C3 106.29(17)
N1 C3 C4 111.76(17)
N1 C3 C2 133.61(18)
C4 C3 C2 114.59(17)
C3 C4 C5 105.52(17)
C3 C4 B1 106.66(17)
C5 C4 B1 146.27(19)
C11 C5 C6 117.58(18)
C11 C5 C4 135.26(19)
C6 C5 C4 107.15(17)
C14 C6 N1 128.95(18)
C14 C6 C5 123.23(18)
N1 C6 C5 107.82(17)
C3 N1 C6 107.70(16)
C3 N1 C24 128.02(17)
C6 N1 C24 124.10(17)
C2 C7 C8 118.8(2)
C2 C7 H1 120.6
C8 C7 H1 120.6
C9 C8 C7 120.7(2)
C9 C8 H2 119.6
C7 C8 H2 119.6
C8 C9 C10 120.0(2)
C8 C9 H3 120.0
C10 C9 H3 120.0
C1 C10 C9 120.4(2)
C1 C10 H4 119.8
C9 C10 H4 119.8
C12 C11 C5 119.16(19)
C12 C11 H5 120.4
C5 C11 H5 120.4
C11 C12 C13 121.56(19)
C11 C12 H6 119.2
C13 C12 H6 119.2
C14 C13 C12 121.0(2)
C14 C13 H7 119.5
C12 C13 H7 119.5
C13 C14 C6 117.44(19)
C13 C14 H8 121.3
C6 C14 H8 121.3
C20 C15 C16 117.89(18)
C20 C15 B1 121.70(17)
C16 C15 B1 120.41(18)
C17 C16 C15 120.18(18)
C17 C16 C21 118.05(18)
C15 C16 C21 121.68(18)
C18 C17 C16 122.05(18)
C18 C17 H9 119.0
C16 C17 H9 119.0
C19 C18 C17 117.47(18)
C19 C18 C22 121.59(18)
C17 C18 C22 120.94(18)
C18 C19 C20 122.28(18)
C18 C19 H10 118.9
C20 C19 H10 118.9
C19 C20 C15 120.11(18)
C19 C20 C23 117.15(18)
C15 C20 C23 122.69(18)
C16 C21 H11 109.5
C16 C21 H12 109.5
H11 C21 H12 109.5
C16 C21 H13 109.5
H11 C21 H13 109.5
H12 C21 H13 109.5
C18 C22 H14 109.5
C18 C22 H15 109.5
H14 C22 H15 109.5
C18 C22 H16 109.5
H14 C22 H16 109.5
H15 C22 H16 109.5
C20 C23 H17 109.5
C20 C23 H18 109.5
H17 C23 H18 109.5
C20 C23 H19 109.5
H17 C23 H19 109.5
H18 C23 H19 109.5
N1 C24 H20 109.5
N1 C24 H21 109.5
H20 C24 H21 109.5
N1 C24 H22 109.5
H20 C24 H22 109.5
H21 C24 H22 109.5

loop_
_geom_bond_atom_site_label_1
_geom_bond_atom_site_label_2
_geom_bond_distance
B1 C4 1.528(3)
B1 C15 1.575(3)
B1 C1 1.613(3)
C1 C10 1.385(3)
C1 C2 1.419(3)
C2 C7 1.372(3)
C2 C3 1.471(3)
C3 N1 1.359(3)
C3 C4 1.394(3)
C4 C5 1.433(3)
C5 C11 1.402(3)
C5 C6 1.428(3)
C6 C14 1.382(3)
C6 N1 1.400(3)
N1 C24 1.461(2)
C7 C8 1.406(3)
C7 H1 0.9500
C8 C9 1.380(3)
C8 H2 0.9500
C9 C10 1.401(3)
C9 H3 0.9500
C10 H4 0.9500
C11 C12 1.386(3)
C11 H5 0.9500
C12 C13 1.400(3)
C12 H6 0.9500
C13 C14 1.380(3)
C13 H7 0.9500
C14 H8 0.9500
C15 C20 1.411(3)
C15 C16 1.414(3)
C16 C17 1.396(3)
C16 C21 1.506(3)
C17 C18 1.390(3)
C17 H9 0.9500
C18 C19 1.390(3)
C18 C22 1.505(3)
C19 C20 1.394(3)
C19 H10 0.9500
C20 C23 1.512(3)
C21 H11 0.9800
C21 H12 0.9800
C21 H13 0.9800
C22 H14 0.9800
C22 H15 0.9800
C22 H16 0.9800
C23 H17 0.9800
C23 H18 0.9800
C23 H19 0.9800
C24 H20 0.9800
C24 H21 0.9800
C24 H22 0.9800

loop_
_geom_torsion_atom_site_label_1
_geom_torsion_atom_site_label_2
_geom_torsion_atom_site_label_3
_geom_torsion_atom_site_label_4
_geom_torsion
C4 B1 C1 C10 170.3(2)
C15 B1 C1 C10 -12.7(4)
C4 B1 C1 C2 -5.7(2)
C15 B1 C1 C2 171.29(19)
C10 C1 C2 C7 -1.4(3)
B1 C1 C2 C7 175.24(19)
C10 C1 C2 C3 -176.93(18)
B1 C1 C2 C3 -0.3(2)
C7 C2 C3 N1 14.6(4)
C1 C2 C3 N1 -170.6(2)
C7 C2 C3 C4 -167.6(2)
C1 C2 C3 C4 7.2(2)
N1 C3 C4 C5 -2.5(2)
C2 C3 C4 C5 179.25(16)
N1 C3 C4 B1 167.29(16)
C2 C3 C4 B1 -11.0(2)
C15 B1 C4 C3 -167.2(2)
C1 B1 C4 C3 9.7(2)
C15 B1 C4 C5 -5.2(5)
C1 B1 C4 C5 171.7(3)
C3 C4 C5 C11 -176.7(2)
B1 C4 C5 C11 21.2(5)
C3 C4 C5 C6 2.0(2)
B1 C4 C5 C6 -160.1(3)
C11 C5 C6 C14 -1.8(3)
C4 C5 C6 C14 179.28(18)
C11 C5 C6 N1 178.05(17)
C4 C5 C6 N1 -0.9(2)
C4 C3 N1 C6 1.9(2)
C2 C3 N1 C6 179.8(2)
C4 C3 N1 C24 -173.18(19)
C2 C3 N1 C24 4.7(4)
C14 C6 N1 C3 179.22(19)
C5 C6 N1 C3 -0.6(2)
C14 C6 N1 C24 -5.4(3)
C5 C6 N1 C24 174.76(17)
C1 C2 C7 C8 1.0(3)
C3 C2 C7 C8 175.2(2)
C2 C7 C8 C9 0.0(3)
C7 C8 C9 C10 -0.4(4)
C2 C1 C10 C9 0.9(3)
B1 C1 C10 C9 -174.7(2)
C8 C9 C10 C1 0.0(3)
C6 C5 C11 C12 0.7(3)
C4 C5 C11 C12 179.3(2)
C5 C11 C12 C13 0.6(3)
C11 C12 C13 C14 -0.9(3)
C12 C13 C14 C6 -0.1(3)
N1 C6 C14 C13 -178.30(19)
C5 C6 C14 C13 1.5(3)
C4 B1 C15 C20 122.5(2)
C1 B1 C15 C20 -53.6(3)
C4 B1 C15 C16 -58.4(3)
C1 B1 C15 C16 125.5(2)
C20 C15 C16 C17 0.9(3)
B1 C15 C16 C17 -178.20(18)
C20 C15 C16 C21 177.44(17)
B1 C15 C16 C21 -1.7(3)
C15 C16 C17 C18 0.2(3)
C21 C16 C17 C18 -176.39(18)
C16 C17 C18 C19 -0.9(3)
C16 C17 C18 C22 179.42(18)
C17 C18 C19 C20 0.3(3)
C22 C18 C19 C20 -179.99(18)
C18 C19 C20 C15 0.9(3)
C18 C19 C20 C23 -176.67(18)
C16 C15 C20 C19 -1.5(3)
B1 C15 C20 C19 177.64(18)
C16 C15 C20 C23 175.94(18)
B1 C15 C20 C23 -4.9(3)
